data_4021613
loop_
_publ_author_name
'Alexey P. Ilyn'
'Marina V. Loseva'
'Vladimir Y. Vvedensky'
'Elena B. Putsykina'
'Sergey E. Tkachenko'
'Dmitri V. Kravchenko'
'Alexandr V. Khvat'
'Mikhail Y. Krasavin'
'Alexandre V. Ivachtchenko'

_publ_section_title
;
 One-Step Assembly of Carbamoyl-Substituted Heteroannelated [1,4]Thiazepines
;
_journal_name_full 'Journal of Organic Chemistry'
_journal_page_first 2811
_journal_page_last 2819
_journal_paper_doi 10.1021/jo052640w
_journal_volume 71
_journal_year 2006
_chemical_formula_moiety 'C26 H29 N3 O4 S'
_chemical_formula_sum 'C26 H29 N3 O4 S'
_chemical_formula_weight 479.58
_chemical_name_systematic
; 
 ? 
;
_space_group_IT_number 14
_symmetry_cell_setting monoclinic
_symmetry_space_group_name_Hall '-P 2yn'
_symmetry_space_group_name_H-M 'P 1 21/n 1'
_atom_sites_solution_hydrogens geom
_atom_sites_solution_primary direct
_atom_sites_solution_secondary difmap
_audit_creation_method SHELXL-97
_cell_angle_alpha 90.00
_cell_angle_beta 99.091(3)
_cell_angle_gamma 90.00
_cell_formula_units_Z 4
_cell_length_a 12.1930(14)
_cell_length_b 12.6276(16)
_cell_length_c 15.837(2)
_cell_measurement_reflns_used 1024
_cell_measurement_temperature 120(2)
_cell_measurement_theta_max 28.34
_cell_measurement_theta_min 2.20
_cell_volume 2407.8(5)
_computing_cell_refinement 'SMART (Bruker, 1998b)'
_computing_data_collection 'SMART (Bruker, 1998b)'
_computing_data_reduction 'SAINTPlus (Bruker, 1998a)'
_computing_molecular_graphics 'SHELXTL ver. 5.1 (Sheldrick, 1998b)'
_computing_publication_material 'SHELXTL ver. 5.1 (Sheldrick, 1998b)'
_computing_structure_refinement 'SHELXTL ver. 5.1 (Sheldrick, 1998b)'
_computing_structure_solution 'SHELXTL ver. 5.1 (Sheldrick, 1998b)'
_diffrn_ambient_temperature 120(2)
_diffrn_measured_fraction_theta_full 0.981
_diffrn_measured_fraction_theta_max 0.981
_diffrn_measurement_device_type 'Bruker SMART 1000 CCD area detector'
_diffrn_measurement_method 'phi and omega scans'
_diffrn_radiation_monochromator graphite
_diffrn_radiation_source 'fine-focus sealed tube'
_diffrn_radiation_type MoK\a
_diffrn_radiation_wavelength 0.71073
_diffrn_reflns_av_R_equivalents 0.0404
_diffrn_reflns_av_sigmaI/netI 0.0602
_diffrn_reflns_limit_h_max 16
_diffrn_reflns_limit_h_min -13
_diffrn_reflns_limit_k_max 16
_diffrn_reflns_limit_k_min -15
_diffrn_reflns_limit_l_max 9
_diffrn_reflns_limit_l_min -20
_diffrn_reflns_number 13118
_diffrn_reflns_theta_full 28.00
_diffrn_reflns_theta_max 28.00
_diffrn_reflns_theta_min 1.96
_exptl_absorpt_coefficient_mu 0.172
_exptl_absorpt_correction_T_max 0.9845
_exptl_absorpt_correction_T_min 0.9456
_exptl_absorpt_correction_type multi-scan
_exptl_absorpt_process_details 'SADABS(Sheldrick, 1998a)'
_exptl_crystal_colour water-green
_exptl_crystal_density_diffrn 1.323
_exptl_crystal_density_method 'not measured'
_exptl_crystal_description prizm
_exptl_crystal_F_000 1016
_exptl_crystal_size_max 0.35
_exptl_crystal_size_mid 0.20
_exptl_crystal_size_min 0.12
_refine_diff_density_max 0.338
_refine_diff_density_min -0.369
_refine_diff_density_rms 0.059
_refine_ls_extinction_method none
_refine_ls_goodness_of_fit_ref 1.071
_refine_ls_hydrogen_treatment mixed
_refine_ls_matrix_type full
_refine_ls_number_parameters 323
_refine_ls_number_reflns 5703
_refine_ls_number_restraints 2
_refine_ls_restrained_S_all 1.082
_refine_ls_R_factor_all 0.0912
_refine_ls_R_factor_gt 0.0531
_refine_ls_shift/su_max 0.001
_refine_ls_shift/su_mean 0.000
_refine_ls_structure_factor_coef Fsqd
_refine_ls_weighting_details 'calc w=1/[\s^2^(Fo^2^)+(0.0200P)^2^+1.8000P] where P=(Fo^2^+2Fc^2^)/3'
_refine_ls_weighting_scheme calc
_refine_ls_wR_factor_gt 0.1016
_refine_ls_wR_factor_ref 0.1108
_reflns_number_gt 3495
_reflns_number_total 5703
_reflns_threshold_expression I>2/s(I)
_cod_data_source_file jo052640wsi20051229_121205.cif
_cod_depositor_comments
;
The following automatic conversions were performed:
'_symmetry_cell_setting' value 'Monoclinic' changed to 'monoclinic'
according to '/home/saulius/struct/CIF-dictionaries/cif_core.dic'
dictionary named 'cif_core.dic' version 2.4.1 from 2010-06-29.

Automatic conversion script
Id: cif_fix_enum 1527 2010-12-29 10:47:43Z saulius 
;
_cod_original_sg_symbol_H-M 'P 21/n'
_cod_database_code 4021613

loop_
_symmetry_equiv_pos_as_xyz
'x, y, z'
'-x+1/2, y+1/2, -z+1/2'
'-x, -y, -z'
'x-1/2, -y-1/2, z-1/2'

loop_
_atom_site_label
_atom_site_type_symbol
_atom_site_fract_x
_atom_site_fract_y
_atom_site_fract_z
_atom_site_U_iso_or_equiv
_atom_site_adp_type
_atom_site_occupancy
_atom_site_symmetry_multiplicity
_atom_site_calc_flag
_atom_site_refinement_flags
_atom_site_disorder_assembly
_atom_site_disorder_group
S1 S 0.64905(5) 0.79780(5) 0.15093(4) 0.03395(16) Uani 1 1 d . . .
O1 O 0.78805(13) 1.03079(12) 0.22788(11) 0.0332(4) Uani 1 1 d . . .
O2 O 1.07550(14) 1.12586(15) 0.05073(11) 0.0456(5) Uani 1 1 d . B .
O3 O 1.25936(13) 1.15449(14) 0.18496(11) 0.0385(4) Uani 1 1 d . . .
O4 O 0.97265(14) 0.80961(14) 0.39681(10) 0.0385(4) Uani 1 1 d . . .
N1 N 0.72931(15) 0.61989(15) 0.09065(12) 0.0294(4) Uani 1 1 d . . .
N2 N 0.90398(14) 0.89093(14) 0.23034(11) 0.0238(4) Uani 1 1 d . . .
N3 N 0.88494(18) 0.65648(16) 0.35663(13) 0.0295(5) Uani 1 1 d . . .
C1 C 0.75384(18) 0.70568(18) 0.14383(14) 0.0252(5) Uani 1 1 d . . .
C2 C 0.82346(19) 0.55805(18) 0.09497(14) 0.0281(5) Uani 1 1 d . . .
C3 C 0.90867(18) 0.60800(18) 0.15182(14) 0.0257(5) Uani 1 1 d . . .
C4 C 0.86321(17) 0.70314(17) 0.18162(13) 0.0234(5) Uani 1 1 d . . .
C5 C 0.8396(2) 0.46267(19) 0.05512(15) 0.0359(6) Uani 1 1 d . . .
H5A H 0.7828 0.4312 0.0174 0.043 Uiso 1 1 calc R . .
C6 C 0.9429(2) 0.4163(2) 0.07356(17) 0.0430(7) Uani 1 1 d . . .
H6A H 0.9561 0.3523 0.0479 0.052 Uiso 1 1 calc R . .
C7 C 1.0281(2) 0.4638(2) 0.13000(17) 0.0408(6) Uani 1 1 d . . .
H7A H 1.0970 0.4307 0.1413 0.049 Uiso 1 1 calc R . .
C8 C 1.01252(19) 0.55882(19) 0.16953(15) 0.0318(6) Uani 1 1 d . . .
H8A H 1.0700 0.5895 0.2072 0.038 Uiso 1 1 calc R . .
C9 C 0.70862(18) 0.86224(19) 0.24957(15) 0.0301(5) Uani 1 1 d . . .
H9A H 0.6516 0.9028 0.2714 0.036 Uiso 1 1 calc R . .
H9B H 0.7362 0.8091 0.2918 0.036 Uiso 1 1 calc R . .
C10 C 0.80317(18) 0.93547(19) 0.23579(14) 0.0266(5) Uani 1 1 d . . .
C11 C 0.92822(18) 0.77748(17) 0.24545(14) 0.0238(5) Uani 1 1 d . . .
H11A H 1.0056 0.7691 0.2368 0.029 Uiso 1 1 calc R . .
C12 C 0.99441(17) 0.96106(17) 0.21826(14) 0.0246(5) Uani 1 1 d . . .
C13 C 1.08222(19) 0.97570(19) 0.28403(15) 0.0317(5) Uani 1 1 d . B .
H13A H 1.0827 0.9420 0.3363 0.038 Uiso 1 1 calc R . .
C14 C 1.1693(2) 1.0409(2) 0.27146(15) 0.0362(6) Uani 1 1 d . . .
H14A H 1.2287 1.0503 0.3155 0.043 Uiso 1 1 calc R B .
C15 C 1.16947(18) 1.09189(18) 0.19464(15) 0.0288(5) Uani 1 1 d . B .
C16 C 1.08055(19) 1.07748(18) 0.12922(14) 0.0275(5) Uani 1 1 d . . .
C17 C 0.99344(19) 1.01212(18) 0.14133(15) 0.0295(5) Uani 1 1 d . B .
H17A H 0.9340 1.0026 0.0974 0.035 Uiso 1 1 calc R . .
C18 C 1.1631(2) 1.1942(2) 0.04348(18) 0.0525(8) Uani 1 1 d D . .
H18C H 1.1396 1.2646 0.0550 0.063 Uiso 0.50 1 d PR A 2
H18D H 1.1746 1.1927 -0.0151 0.063 Uiso 0.50 1 d PR A 2
H18A H 1.1314 1.2573 0.0159 0.063 Uiso 0.50 1 d PR A 1
H18B H 1.2076 1.1620 0.0056 0.063 Uiso 0.50 1 d PR A 1
C19' C 1.2706(3) 1.1762(4) 0.0965(3) 0.0311(12) Uani 0.50 1 d PD B 2
H19A H 1.3070 1.1168 0.0737 0.037 Uiso 0.50 1 calc PR B 2
H19B H 1.3169 1.2383 0.0943 0.037 Uiso 0.50 1 calc PR B 2
C19 C 1.2377(5) 1.2276(5) 0.1206(3) 0.0518(17) Uani 0.50 1 d PD B 1
H19C H 1.3078 1.2487 0.1040 0.062 Uiso 0.50 1 calc PR B 1
H19D H 1.2059 1.2898 0.1433 0.062 Uiso 0.50 1 calc PR B 1
C20 C 0.92880(19) 0.74917(18) 0.34075(14) 0.0268(5) Uani 1 1 d . . .
C21 C 0.8783(2) 0.62151(19) 0.44382(14) 0.0319(5) Uani 1 1 d . . .
H21A H 0.9498 0.6322 0.4795 0.038 Uiso 1 1 calc R . .
H21B H 0.8619 0.5463 0.4432 0.038 Uiso 1 1 calc R . .
C22 C 0.7896(2) 0.6809(2) 0.48243(16) 0.0366(6) Uani 1 1 d . . .
H22A H 0.7221 0.6824 0.4408 0.044 Uiso 1 1 calc R . .
H22B H 0.8139 0.7536 0.4928 0.044 Uiso 1 1 calc R . .
C23 C 0.7622(2) 0.6346(2) 0.56591(15) 0.0344(6) Uani 1 1 d . . .
H23A H 0.7308 0.5639 0.5531 0.041 Uiso 1 1 calc R . .
C24 C 0.8642(2) 0.6221(3) 0.63354(17) 0.0589(9) Uani 1 1 d . . .
H24A H 0.9160 0.5754 0.6128 0.088 Uiso 1 1 calc R . .
H24B H 0.8428 0.5930 0.6845 0.088 Uiso 1 1 calc R . .
H24C H 0.8982 0.6900 0.6461 0.088 Uiso 1 1 calc R . .
C25 C 0.6744(2) 0.7008(2) 0.59941(17) 0.0453(7) Uani 1 1 d . . .
H25A H 0.6615 0.6729 0.6534 0.068 Uiso 1 1 calc R . .
H25B H 0.6066 0.6986 0.5593 0.068 Uiso 1 1 calc R . .
H25C H 0.6996 0.7727 0.6068 0.068 Uiso 1 1 calc R . .
C31 C 0.6176(2) 0.5834(2) 0.05507(17) 0.0402(6) Uani 1 1 d . . .
H31A H 0.5699 0.6435 0.0410 0.060 Uiso 1 1 calc R . .
H31B H 0.5889 0.5403 0.0965 0.060 Uiso 1 1 calc R . .
H31C H 0.6208 0.5425 0.0044 0.060 Uiso 1 1 calc R . .
H1N H 0.847(2) 0.626(2) 0.3185(18) 0.048(9) Uiso 1 1 d . . .

loop_
_atom_site_aniso_label
_atom_site_aniso_U_11
_atom_site_aniso_U_22
_atom_site_aniso_U_33
_atom_site_aniso_U_23
_atom_site_aniso_U_13
_atom_site_aniso_U_12
S1 0.0229(3) 0.0338(3) 0.0439(4) -0.0012(3) 0.0012(3) 0.0027(3)
O1 0.0304(9) 0.0271(9) 0.0435(10) -0.0003(8) 0.0105(8) 0.0047(7)
O2 0.0417(11) 0.0545(12) 0.0389(11) 0.0178(9) 0.0014(8) -0.0186(9)
O3 0.0309(10) 0.0422(10) 0.0424(11) 0.0062(8) 0.0058(8) -0.0118(8)
O4 0.0459(11) 0.0432(11) 0.0253(9) -0.0022(8) 0.0021(8) -0.0159(9)
N1 0.0270(10) 0.0296(11) 0.0306(11) -0.0007(9) 0.0013(8) -0.0046(9)
N2 0.0202(9) 0.0237(10) 0.0282(10) 0.0010(8) 0.0058(8) -0.0010(8)
N3 0.0368(12) 0.0265(11) 0.0250(11) 0.0009(9) 0.0044(10) -0.0034(9)
C1 0.0251(12) 0.0249(11) 0.0256(12) 0.0018(10) 0.0041(9) -0.0019(10)
C2 0.0308(13) 0.0295(12) 0.0244(12) 0.0001(10) 0.0061(10) -0.0043(10)
C3 0.0282(12) 0.0270(12) 0.0230(12) 0.0010(9) 0.0068(10) -0.0015(10)
C4 0.0237(11) 0.0239(11) 0.0235(11) 0.0006(9) 0.0061(9) -0.0028(10)
C5 0.0459(16) 0.0322(14) 0.0299(14) -0.0034(11) 0.0072(12) -0.0040(12)
C6 0.0532(17) 0.0347(14) 0.0432(16) -0.0115(12) 0.0137(14) 0.0062(13)
C7 0.0382(15) 0.0389(15) 0.0459(16) -0.0073(13) 0.0089(13) 0.0096(12)
C8 0.0267(13) 0.0357(14) 0.0330(14) -0.0045(11) 0.0050(11) 0.0017(11)
C9 0.0235(12) 0.0316(13) 0.0375(14) -0.0009(11) 0.0125(10) 0.0025(10)
C10 0.0265(12) 0.0313(13) 0.0225(12) -0.0012(10) 0.0056(10) 0.0027(10)
C11 0.0201(11) 0.0264(12) 0.0254(12) -0.0002(9) 0.0047(9) -0.0008(9)
C12 0.0218(12) 0.0232(11) 0.0301(12) -0.0028(9) 0.0083(10) 0.0001(9)
C13 0.0300(13) 0.0377(14) 0.0277(13) 0.0023(11) 0.0054(10) -0.0044(11)
C14 0.0275(13) 0.0498(16) 0.0291(13) 0.0006(12) -0.0017(11) -0.0087(12)
C15 0.0235(12) 0.0294(13) 0.0341(13) -0.0020(10) 0.0068(10) -0.0036(10)
C16 0.0268(12) 0.0279(12) 0.0280(12) 0.0031(10) 0.0052(10) -0.0016(10)
C17 0.0273(13) 0.0318(13) 0.0287(13) 0.0021(10) 0.0020(10) -0.0024(10)
C18 0.0486(17) 0.0601(19) 0.0496(18) 0.0166(15) 0.0102(14) -0.0221(15)
C19' 0.030(3) 0.031(3) 0.034(3) 0.003(2) 0.011(2) -0.001(2)
C19 0.031(3) 0.039(4) 0.087(5) 0.023(3) 0.012(3) -0.003(3)
C20 0.0259(12) 0.0281(12) 0.0259(12) 0.0009(10) 0.0022(10) 0.0015(10)
C21 0.0384(14) 0.0307(13) 0.0272(13) 0.0070(10) 0.0066(11) -0.0004(11)
C22 0.0368(14) 0.0392(15) 0.0352(14) 0.0074(11) 0.0104(11) 0.0024(12)
C23 0.0321(13) 0.0380(14) 0.0335(14) 0.0065(11) 0.0067(11) -0.0060(11)
C24 0.0392(16) 0.104(3) 0.0340(16) 0.0132(17) 0.0085(13) -0.0103(17)
C25 0.0489(16) 0.0456(16) 0.0458(17) 0.0045(13) 0.0213(13) -0.0021(14)
C31 0.0309(14) 0.0422(15) 0.0431(15) 0.0015(13) -0.0074(12) -0.0056(12)

loop_
_atom_type_symbol
_atom_type_description
_atom_type_scat_dispersion_real
_atom_type_scat_dispersion_imag
_atom_type_scat_source
C C 0.0033 0.0016 'International Tables Vol C Tables 4.2.6.8 and 6.1.1.4'
H H 0.0000 0.0000 'International Tables Vol C Tables 4.2.6.8 and 6.1.1.4'
N N 0.0061 0.0033 'International Tables Vol C Tables 4.2.6.8 and 6.1.1.4'
O O 0.0106 0.0060 'International Tables Vol C Tables 4.2.6.8 and 6.1.1.4'
S S 0.1246 0.1234 'International Tables Vol C Tables 4.2.6.8 and 6.1.1.4'

loop_
_geom_angle_atom_site_label_1
_geom_angle_atom_site_label_2
_geom_angle_atom_site_label_3
_geom_angle
C1 S1 C9 99.06(11)
C16 O2 C18 115.07(19)
C19 O3 C15 113.9(3)
C19 O3 C19' 36.2(3)
C15 O3 C19' 114.3(2)
C1 N1 C2 108.43(18)
C1 N1 C31 125.6(2)
C2 N1 C31 123.8(2)
C10 N2 C12 117.85(18)
C10 N2 C11 123.28(18)
C12 N2 C11 118.52(17)
C20 N3 C21 121.9(2)
C4 C1 N1 110.53(19)
C4 C1 S1 131.16(18)
N1 C1 S1 118.29(16)
N1 C2 C5 130.1(2)
N1 C2 C3 107.54(19)
C5 C2 C3 122.3(2)
C8 C3 C2 118.8(2)
C8 C3 C4 133.7(2)
C2 C3 C4 107.49(19)
C1 C4 C3 105.98(19)
C1 C4 C11 130.4(2)
C3 C4 C11 123.51(19)
C6 C5 C2 117.6(2)
C5 C6 C7 121.1(2)
C8 C7 C6 121.6(2)
C7 C8 C3 118.7(2)
C10 C9 S1 111.09(15)
O1 C10 N2 121.4(2)
O1 C10 C9 120.6(2)
N2 C10 C9 118.0(2)
N2 C11 C4 115.15(18)
N2 C11 C20 110.61(17)
C4 C11 C20 115.45(18)
C17 C12 C13 120.1(2)
C17 C12 N2 120.1(2)
C13 C12 N2 119.8(2)
C14 C13 C12 119.5(2)
C15 C14 C13 120.9(2)
C14 C15 O3 118.6(2)
C14 C15 C16 119.2(2)
O3 C15 C16 122.2(2)
O2 C16 C17 117.7(2)
O2 C16 C15 122.3(2)
C17 C16 C15 120.1(2)
C12 C17 C16 120.2(2)
O2 C18 C19' 119.2(3)
O2 C18 C19 119.5(3)
C19' C18 C19 35.1(3)
O3 C19' C18 111.8(3)
O3 C19 C18 116.6(4)
O4 C20 N3 123.6(2)
O4 C20 C11 119.7(2)
N3 C20 C11 116.6(2)
N3 C21 C22 112.27(19)
C21 C22 C23 115.1(2)
C24 C23 C25 110.8(2)
C24 C23 C22 112.6(2)
C25 C23 C22 110.7(2)

loop_
_geom_bond_atom_site_label_1
_geom_bond_atom_site_label_2
_geom_bond_distance
S1 C1 1.745(2)
S1 C9 1.809(2)
O1 C10 1.221(3)
O2 C16 1.378(3)
O2 C18 1.393(3)
O3 C19 1.370(6)
O3 C15 1.379(3)
O3 C19' 1.456(5)
O4 C20 1.227(3)
N1 C1 1.376(3)
N1 C2 1.381(3)
N1 C31 1.463(3)
N2 C10 1.367(3)
N2 C12 1.450(3)
N2 C11 1.475(3)
N3 C20 1.327(3)
N3 C21 1.464(3)
C1 C4 1.373(3)
C2 C5 1.388(3)
C2 C3 1.411(3)
C3 C8 1.398(3)
C3 C4 1.434(3)
C4 C11 1.509(3)
C5 C6 1.378(3)
C6 C7 1.394(4)
C7 C8 1.380(3)
C9 C10 1.520(3)
C11 C20 1.550(3)
C12 C17 1.377(3)
C12 C13 1.383(3)
C13 C14 1.383(3)
C14 C15 1.377(3)
C15 C16 1.388(3)
C16 C17 1.382(3)
C18 C19' 1.457(4)
C18 C19 1.464(4)
C21 C22 1.522(3)
C22 C23 1.530(3)
C23 C24 1.516(4)
C23 C25 1.518(3)

loop_
_geom_torsion_atom_site_label_1
_geom_torsion_atom_site_label_2
_geom_torsion_atom_site_label_3
_geom_torsion_atom_site_label_4
_geom_torsion
C2 N1 C1 C4 1.5(3)
C31 N1 C1 C4 165.4(2)
C2 N1 C1 S1 -179.99(15)
C31 N1 C1 S1 -16.0(3)
C9 S1 C1 C4 -19.8(2)
C9 S1 C1 N1 162.03(17)
C1 N1 C2 C5 178.1(2)
C31 N1 C2 C5 13.8(4)
C1 N1 C2 C3 -0.6(2)
C31 N1 C2 C3 -164.9(2)
N1 C2 C3 C8 177.93(19)
C5 C2 C3 C8 -1.0(3)
N1 C2 C3 C4 -0.4(2)
C5 C2 C3 C4 -179.3(2)
N1 C1 C4 C3 -1.7(2)
S1 C1 C4 C3 -179.96(17)
N1 C1 C4 C11 -178.7(2)
S1 C1 C4 C11 3.1(4)
C8 C3 C4 C1 -176.7(2)
C2 C3 C4 C1 1.3(2)
C8 C3 C4 C11 0.5(4)
C2 C3 C4 C11 178.49(19)
N1 C2 C5 C6 -177.9(2)
C3 C2 C5 C6 0.7(3)
C2 C5 C6 C7 -0.2(4)
C5 C6 C7 C8 0.0(4)
C6 C7 C8 C3 -0.2(4)
C2 C3 C8 C7 0.7(3)
C4 C3 C8 C7 178.5(2)
C1 S1 C9 C10 74.89(18)
C12 N2 C10 O1 2.5(3)
C11 N2 C10 O1 175.6(2)
C12 N2 C10 C9 -179.25(19)
C11 N2 C10 C9 -6.2(3)
S1 C9 C10 O1 99.9(2)
S1 C9 C10 N2 -78.4(2)
C10 N2 C11 C4 65.2(3)
C12 N2 C11 C4 -121.7(2)
C10 N2 C11 C20 -67.9(3)
C12 N2 C11 C20 105.1(2)
C1 C4 C11 N2 -40.4(3)
C3 C4 C11 N2 143.1(2)
C1 C4 C11 C20 90.5(3)
C3 C4 C11 C20 -86.0(3)
C10 N2 C12 C17 -70.6(3)
C11 N2 C12 C17 115.9(2)
C10 N2 C12 C13 110.0(2)
C11 N2 C12 C13 -63.4(3)
C17 C12 C13 C14 -0.8(3)
N2 C12 C13 C14 178.6(2)
C12 C13 C14 C15 0.5(4)
C13 C14 C15 O3 -178.9(2)
C13 C14 C15 C16 0.1(4)
C19 O3 C15 C14 -159.5(4)
C19' O3 C15 C14 160.7(3)
C19 O3 C15 C16 21.6(4)
C19' O3 C15 C16 -18.2(4)
C18 O2 C16 C17 177.4(2)
C18 O2 C16 C15 -3.1(3)
C14 C15 C16 O2 -179.8(2)
O3 C15 C16 O2 -0.9(4)
C14 C15 C16 C17 -0.3(3)
O3 C15 C16 C17 178.6(2)
C13 C12 C17 C16 0.5(3)
N2 C12 C17 C16 -178.8(2)
O2 C16 C17 C12 179.5(2)
C15 C16 C17 C12 0.0(3)
C16 O2 C18 C19' 27.2(4)
C16 O2 C18 C19 -13.3(5)
C19 O3 C19' C18 -58.8(4)
C15 O3 C19' C18 39.0(5)
O2 C18 C19' O3 -45.6(5)
C19 C18 C19' O3 55.2(5)
C15 O3 C19 C18 -36.9(6)
C19' O3 C19 C18 62.1(5)
O2 C18 C19 O3 34.7(7)
C19' C18 C19 O3 -65.0(6)
C21 N3 C20 O4 4.4(4)
C21 N3 C20 C11 -178.7(2)
N2 C11 C20 O4 -41.6(3)
C4 C11 C20 O4 -174.6(2)
N2 C11 C20 N3 141.3(2)
C4 C11 C20 N3 8.3(3)
C20 N3 C21 C22 73.3(3)
N3 C21 C22 C23 168.7(2)
C21 C22 C23 C24 54.4(3)
C21 C22 C23 C25 179.1(2)
